data_4107675
loop_
_publ_author_name
'Markus Albrecht'
'Claudia Wessel'
'Marita de Groot'
'Kari Rissanen'
'Arne L\"uchow'

_publ_section_title
;
 Structural Versatility of Anion-\p Interactions in Halide Salts with
 Pentafluorophenyl Substituted Cations
;
_journal_name_full 'Journal of the American Chemical Society'
_journal_page_first 4600
_journal_page_last 4601
_journal_paper_doi 10.1021/ja800219g
_journal_volume 130
_journal_year 2008
_chemical_compound_source 'synthesis as described'
_chemical_formula_moiety 'C9 H7 F5 N, I'
_chemical_formula_sum 'C9 H7 F5 I N'
_chemical_formula_weight 351.06
_chemical_name_systematic
;
 ?
;
_space_group_IT_number 14
_symmetry_cell_setting monoclinic
_symmetry_Int_Tables_number 14
_symmetry_space_group_name_Hall '-P 2yn'
_symmetry_space_group_name_H-M 'P 1 21/n 1'
_atom_sites_solution_hydrogens geom
_atom_sites_solution_primary direct
_atom_sites_solution_secondary difmap
_audit_creation_date 2008-01-07T11:44:41-00:00
_audit_creation_method 'WinGX routine CIF_UPDATE'
_cell_angle_alpha 90
_cell_angle_beta 106.660(6)
_cell_angle_gamma 90
_cell_formula_units_Z 4
_cell_length_a 9.9783(6)
_cell_length_b 8.5453(5)
_cell_length_c 14.1470(8)
_cell_measurement_reflns_used 12106
_cell_measurement_temperature 173.0(1)
_cell_measurement_theta_max 27.103
_cell_measurement_theta_min 2.546
_cell_measurement_wavelength 0.71073
_cell_volume 1155.64(12)
_computing_cell_refinement 'HKL Scalepack (Otwinowski & Minor 1997)'
_computing_data_collection 'Collect (Bruker AXS BV, 1997-2004)'
_computing_data_reduction 'HKL Denzo and Scalepack (Otwinowski & Minor 1997)'
_computing_molecular_graphics 'Ortep-3 for Windows (Farrugia, 1997)'
_computing_publication_material 'WinGX publication routines (Farrugia, 1999)'
_computing_structure_refinement 'SHELXL-97 (Sheldrick, 1997)'
_computing_structure_solution 'SHELXS-86 (Sheldrick, 1986)'
_diffrn_ambient_temperature 173.0(1)
_diffrn_detector 'CCD plate'
_diffrn_detector_area_resol_mean 9
_diffrn_measured_fraction_theta_full 1
_diffrn_measured_fraction_theta_max 1
_diffrn_measurement_device '95mm CCD camera on \k-goniostat'
_diffrn_measurement_device_type KappaCCD
_diffrn_measurement_method 'CCD rotation images, thick slices'
_diffrn_orient_matrix_type 'by Bruker AXS Collect from scalepack cell'
_diffrn_orient_matrix_UB_11 0.80522E-1
_diffrn_orient_matrix_UB_12 -0.632006E-1
_diffrn_orient_matrix_UB_13 -0.82065E-2
_diffrn_orient_matrix_UB_21 -0.628367E-1
_diffrn_orient_matrix_UB_22 -0.493717E-1
_diffrn_orient_matrix_UB_23 -0.606961E-1
_diffrn_orient_matrix_UB_31 0.231871E-1
_diffrn_orient_matrix_UB_32 0.856805E-1
_diffrn_orient_matrix_UB_33 -0.410283E-1
_diffrn_radiation_monochromator graphite
_diffrn_radiation_probe x-ray
_diffrn_radiation_type MoK\a
_diffrn_radiation_wavelength 0.71073
_diffrn_reflns_av_R_equivalents 0.042
_diffrn_reflns_av_unetI/netI 0.0342
_diffrn_reflns_limit_h_max 11
_diffrn_reflns_limit_h_min -11
_diffrn_reflns_limit_k_max 9
_diffrn_reflns_limit_k_min -10
_diffrn_reflns_limit_l_max 16
_diffrn_reflns_limit_l_min -16
_diffrn_reflns_number 6569
_diffrn_reflns_theta_full 25.01
_diffrn_reflns_theta_max 25.01
_diffrn_reflns_theta_min 2.82
_diffrn_source 'Enraf Nonius FR590'
_exptl_absorpt_coefficient_mu 2.809
_exptl_absorpt_correction_type none
_exptl_crystal_colour Colorless
_exptl_crystal_density_diffrn 2.018
_exptl_crystal_description prism
_exptl_crystal_F_000 664
_exptl_crystal_size_max 0.2
_exptl_crystal_size_mid 0.12
_exptl_crystal_size_min 0.1
_refine_diff_density_max 0.314
_refine_diff_density_min -0.349
_refine_diff_density_rms 0.085
_refine_ls_extinction_method none
_refine_ls_goodness_of_fit_ref 1.059
_refine_ls_hydrogen_treatment constr
_refine_ls_matrix_type full
_refine_ls_number_parameters 147
_refine_ls_number_reflns 2040
_refine_ls_number_restraints 0
_refine_ls_restrained_S_all 1.059
_refine_ls_R_factor_all 0.0446
_refine_ls_R_factor_gt 0.0282
_refine_ls_shift/su_max 0
_refine_ls_shift/su_mean 0
_refine_ls_structure_factor_coef Fsqd
_refine_ls_weighting_details 'calc w=1/[\s^2^(Fo^2^)+(0.0126P)^2^+2.0537P] where P=(Fo^2^+2Fc^2^)/3'
_refine_ls_weighting_scheme calc
_refine_ls_wR_factor_gt 0.0526
_refine_ls_wR_factor_ref 0.0582
_reflns_number_gt 1553
_reflns_number_total 2040
_reflns_threshold_expression >2sigma(I)
_cod_data_source_file ja800219g-file004.cif
_cod_data_source_block 2c
_cod_original_sg_symbol_H-M 'P 21/n'
_cod_original_formula_sum 'C9 H7 F5 I1 N1'
_cod_database_code 4107675

loop_
_symmetry_equiv_pos_as_xyz
'x, y, z'
'-x+1/2, y+1/2, -z+1/2'
'-x, -y, -z'
'x-1/2, -y-1/2, z-1/2'

loop_
_atom_site_label
_atom_site_type_symbol
_atom_site_fract_x
_atom_site_fract_y
_atom_site_fract_z
_atom_site_U_iso_or_equiv
_atom_site_adp_type
_atom_site_occupancy
_atom_site_symmetry_multiplicity
_atom_site_calc_flag
_atom_site_refinement_flags
I1 I 0.46956(3) 0.74662(3) 0.293543(19) 0.03150(10) Uani 1 1 d .
F2 F 0.6573(3) 1.1789(3) 0.44680(18) 0.0400(6) Uani 1 1 d .
F3 F 0.8045(3) 0.9950(3) 0.3560(2) 0.0502(8) Uani 1 1 d .
F4 F 0.7287(3) 0.9777(3) 0.1561(2) 0.0502(8) Uani 1 1 d .
F5 F 0.5162(3) 1.1574(4) 0.04728(19) 0.0506(7) Uani 1 1 d .
F6 F 0.3686(3) 1.3398(3) 0.13758(17) 0.0376(6) Uani 1 1 d .
N7 N 0.4301(3) 1.3576(4) 0.3401(2) 0.0234(8) Uani 1 1 d .
H7 H 0.4329 1.4588 0.3292 0.028 Uiso 1 1 calc R
C1 C 0.5075(4) 1.2581(5) 0.2930(3) 0.0231(8) Uani 1 1 d .
C2 C 0.6214(4) 1.1717(5) 0.3484(3) 0.0285(10) Uani 1 1 d .
C3 C 0.6962(4) 1.0798(5) 0.3012(4) 0.0335(11) Uani 1 1 d .
C4 C 0.6597(5) 1.0731(5) 0.2013(4) 0.0357(11) Uani 1 1 d .
C5 C 0.5505(4) 1.1610(5) 0.1456(3) 0.0309(10) Uani 1 1 d .
C6 C 0.4743(4) 1.2536(5) 0.1921(3) 0.0273(9) Uani 1 1 d .
C8 C 0.3563(4) 1.3129(5) 0.3972(3) 0.0243(9) Uani 1 1 d .
C9 C 0.3444(4) 1.1462(5) 0.4233(3) 0.0299(10) Uani 1 1 d .
H9A H 0.3743 1.0791 0.3769 0.045 Uiso 1 1 calc R
H9B H 0.247 1.1226 0.4198 0.045 Uiso 1 1 calc R
H9C H 0.4042 1.1268 0.4904 0.045 Uiso 1 1 calc R
C10 C 0.2872(5) 1.4344(5) 0.4418(3) 0.0330(10) Uani 1 1 d .
H10A H 0.31 1.5383 0.4214 0.049 Uiso 1 1 calc R
H10B H 0.3204 1.4262 0.5139 0.049 Uiso 1 1 calc R
H10C H 0.1857 1.419 0.4196 0.049 Uiso 1 1 calc R

loop_
_atom_site_aniso_label
_atom_site_aniso_U_11
_atom_site_aniso_U_22
_atom_site_aniso_U_33
_atom_site_aniso_U_23
_atom_site_aniso_U_13
_atom_site_aniso_U_12
I1 0.03685(16) 0.02117(15) 0.03340(16) 0.00225(14) 0.00512(11) -0.00217(14)
F2 0.0371(14) 0.0405(15) 0.0360(15) 0.0051(12) 0.0004(12) 0.0057(12)
F3 0.0369(16) 0.0395(17) 0.074(2) 0.0146(15) 0.0148(15) 0.0172(13)
F4 0.0527(17) 0.0377(16) 0.074(2) -0.0092(15) 0.0403(16) 0.0042(14)
F5 0.0651(19) 0.0549(18) 0.0374(16) -0.0124(14) 0.0234(14) -0.0010(15)
F6 0.0398(15) 0.0405(15) 0.0295(13) 0.0007(12) 0.0050(12) 0.0088(12)
N7 0.0278(18) 0.0141(17) 0.0267(18) 0.0014(15) 0.0052(15) 0.0020(14)
C1 0.0245(19) 0.0146(19) 0.032(2) -0.0034(19) 0.0115(16) -0.0028(18)
C2 0.025(2) 0.027(2) 0.032(2) 0.0058(19) 0.0060(19) -0.0024(19)
C3 0.023(2) 0.024(2) 0.057(3) 0.010(2) 0.017(2) 0.0038(19)
C4 0.036(2) 0.024(2) 0.058(3) -0.005(2) 0.031(2) 0.001(2)
C5 0.036(2) 0.026(2) 0.036(3) -0.002(2) 0.020(2) -0.004(2)
C6 0.0266(19) 0.023(2) 0.034(2) -0.002(2) 0.0101(17) -0.004(2)
C8 0.024(2) 0.023(2) 0.023(2) -0.0016(17) 0.0026(18) 0.0009(18)
C9 0.031(2) 0.026(2) 0.031(2) 0.0042(19) 0.006(2) -0.0036(19)
C10 0.040(2) 0.032(2) 0.029(2) -0.002(2) 0.011(2) 0.003(2)

loop_
_atom_type_symbol
_atom_type_description
_atom_type_scat_dispersion_real
_atom_type_scat_dispersion_imag
_atom_type_scat_source
I I -0.4742 1.8119 'International Tables Vol C Tables 4.2.6.8 and 6.1.1.4'
F F 0.0171 0.0103 'International Tables Vol C Tables 4.2.6.8 and 6.1.1.4'
N N 0.0061 0.0033 'International Tables Vol C Tables 4.2.6.8 and 6.1.1.4'
C C 0.0033 0.0016 'International Tables Vol C Tables 4.2.6.8 and 6.1.1.4'
H H 0 0 'International Tables Vol C Tables 4.2.6.8 and 6.1.1.4'

loop_
_geom_angle_atom_site_label_1
_geom_angle_atom_site_label_2
_geom_angle_atom_site_label_3
_geom_angle
C8 N7 C1 126.3(3)
C8 N7 H7 116.8
C1 N7 H7 116.8
C6 C1 C2 119.1(4)
C6 C1 N7 119.9(3)
C2 C1 N7 120.9(4)
F2 C2 C3 120.7(4)
F2 C2 C1 119.6(4)
C3 C2 C1 119.7(4)
F3 C3 C4 120.6(4)
F3 C3 C2 118.8(4)
C4 C3 C2 120.5(4)
F4 C4 C3 120.1(4)
F4 C4 C5 119.3(4)
C3 C4 C5 120.5(4)
F5 C5 C4 120.7(4)
F5 C5 C6 119.8(4)
C4 C5 C6 119.5(4)
F6 C6 C1 120.1(4)
F6 C6 C5 119.3(4)
C1 C6 C5 120.6(4)
N7 C8 C10 118.4(4)
N7 C8 C9 122.5(4)
C10 C8 C9 119.0(4)
C8 C9 H9A 109.5
C8 C9 H9B 109.5
H9A C9 H9B 109.5
C8 C9 H9C 109.5
H9A C9 H9C 109.5
H9B C9 H9C 109.5
C8 C10 H10A 109.5
C8 C10 H10B 109.5
H10A C10 H10B 109.5
C8 C10 H10C 109.5
H10A C10 H10C 109.5
H10B C10 H10C 109.5

loop_
_geom_bond_atom_site_label_1
_geom_bond_atom_site_label_2
_geom_bond_distance
F2 C2 1.335(5)
F3 C3 1.347(5)
F4 C4 1.343(5)
F5 C5 1.333(5)
F6 C6 1.335(5)
N7 C8 1.295(5)
N7 C1 1.435(5)
N7 H7 0.88
C1 C6 1.370(5)
C1 C2 1.393(6)
C2 C3 1.381(6)
C3 C4 1.355(6)
C4 C5 1.372(6)
C5 C6 1.388(6)
C8 C10 1.484(6)
C8 C9 1.486(6)
C9 H9A 0.98
C9 H9B 0.98
C9 H9C 0.98
C10 H10A 0.98
C10 H10B 0.98
C10 H10C 0.98

loop_
_geom_torsion_atom_site_label_1
_geom_torsion_atom_site_label_2
_geom_torsion_atom_site_label_3
_geom_torsion_atom_site_label_4
_geom_torsion
C8 N7 C1 C6 118.6(4)
C8 N7 C1 C2 -64.8(5)
C6 C1 C2 F2 178.0(4)
N7 C1 C2 F2 1.4(6)
C6 C1 C2 C3 -1.8(6)
N7 C1 C2 C3 -178.4(4)
F2 C2 C3 F3 1.3(6)
C1 C2 C3 F3 -178.9(4)
F2 C2 C3 C4 -179.9(4)
C1 C2 C3 C4 0.0(7)
F3 C3 C4 F4 2.0(6)
C2 C3 C4 F4 -176.8(4)
F3 C3 C4 C5 -179.2(4)
C2 C3 C4 C5 2.0(7)
F4 C4 C5 F5 -2.7(6)
C3 C4 C5 F5 178.5(4)
F4 C4 C5 C6 176.7(4)
C3 C4 C5 C6 -2.1(7)
C2 C1 C6 F6 -177.7(4)
N7 C1 C6 F6 -1.0(6)
C2 C1 C6 C5 1.8(6)
N7 C1 C6 C5 178.4(4)
F5 C5 C6 F6 -0.9(6)
C4 C5 C6 F6 179.6(4)
F5 C5 C6 C1 179.6(4)
C4 C5 C6 C1 0.2(6)
C1 N7 C8 C10 178.0(3)
C1 N7 C8 C9 1.1(6)
